data_2210292
loop_
_publ_author_name
'Aghabozorg, Hossein'
'Ghasemikhah, Pouya'
'Soleimannejad, Janet'
'Ghadermazi, Mohammad'
'Attar Gharamaleki, Jafar'

_publ_section_title
;
 Piperazinediium bis(pyridine-2,6-dicarboxylato)manganate(II)
 hexahydrate
;
_journal_coeditor_code HK2106
_journal_issue 9
_journal_name_full 'Acta Crystallographica Section E'
_journal_page_first m2266
_journal_page_last m2268
_journal_paper_doi 10.1107/S1600536806032521
_journal_volume 62
_journal_year 2006
_chemical_formula_iupac '(C4 H12 N2) [Mn (C7 H3 N1 O4)2] , 6H2 O'
_chemical_formula_moiety 'C4 H12 N2 2+ , C14 H6 Mn N2 O8 2- , 6H2 O'
_chemical_formula_sum 'C18 H30 Mn N4 O14'
_chemical_formula_weight 581.40
_chemical_name_systematic
;
Piperazinediium bis(pyridine-2,6-dicarboxylato)manganate(II) hexahydrate
;
_space_group_IT_number 60
_symmetry_cell_setting orthorhombic
_symmetry_space_group_name_Hall '-P 2n 2ab'
_symmetry_space_group_name_H-M 'P b c n'
_atom_sites_solution_hydrogens geom
_atom_sites_solution_primary direct
_atom_sites_solution_secondary difmap
_audit_creation_method SHELXL97
_cell_angle_alpha 90.00
_cell_angle_beta 90.00
_cell_angle_gamma 90.00
_cell_formula_units_Z 4
_cell_length_a 13.553(3)
_cell_length_b 8.4219(19)
_cell_length_c 22.215(5)
_cell_measurement_reflns_used 17671
_cell_measurement_temperature 150(2)
_cell_measurement_theta_max 27.63
_cell_measurement_theta_min 2.50
_cell_volume 2535.7(10)
_computing_cell_refinement SMART
_computing_data_collection 'SMART (Bruker, 1998)'
_computing_data_reduction 'SAINT-Plus (Bruker, 1998)'
_computing_molecular_graphics 'SHELXTL (Sheldrick, 1998)'
_computing_publication_material SHELXTL
_computing_structure_refinement 'SHELXL97 (Sheldrick, 1997)'
_computing_structure_solution 'SHELXS97 (Sheldrick, 1997)'
_diffrn_ambient_temperature 150(2)
_diffrn_detector_area_resol_mean 100
_diffrn_measured_fraction_theta_full 1.000
_diffrn_measured_fraction_theta_max 0.991
_diffrn_measurement_device_type 'Bruker SMART 1000'
_diffrn_measurement_method \w
_diffrn_radiation_monochromator graphite
_diffrn_radiation_source 'fine-focus sealed tube'
_diffrn_radiation_type MoK\a
_diffrn_radiation_wavelength 0.71073
_diffrn_reflns_av_R_equivalents 0.0398
_diffrn_reflns_av_sigmaI/netI 0.0291
_diffrn_reflns_limit_h_max 17
_diffrn_reflns_limit_h_min -17
_diffrn_reflns_limit_k_max 10
_diffrn_reflns_limit_k_min -10
_diffrn_reflns_limit_l_max 28
_diffrn_reflns_limit_l_min -28
_diffrn_reflns_number 20178
_diffrn_reflns_theta_full 25.00
_diffrn_reflns_theta_max 27.54
_diffrn_reflns_theta_min 1.83
_diffrn_standards_decay_% 0
_diffrn_standards_number 0
_exptl_absorpt_coefficient_mu 0.596
_exptl_absorpt_correction_T_max 0.8653
_exptl_absorpt_correction_T_min 0.8140
_exptl_absorpt_correction_type multi-scan
_exptl_absorpt_process_details 'SADABS (Sheldrick, 1998)'
_exptl_crystal_colour yellow
_exptl_crystal_density_diffrn 1.523
_exptl_crystal_density_method 'not measured'
_exptl_crystal_description block
_exptl_crystal_F_000 1212
_exptl_crystal_size_max 0.36
_exptl_crystal_size_mid 0.35
_exptl_crystal_size_min 0.25
_refine_diff_density_max 0.569
_refine_diff_density_min -0.337
_refine_ls_extinction_method none
_refine_ls_goodness_of_fit_ref 0.936
_refine_ls_hydrogen_treatment constr
_refine_ls_matrix_type full
_refine_ls_number_parameters 168
_refine_ls_number_reflns 2902
_refine_ls_number_restraints 0
_refine_ls_restrained_S_all 0.936
_refine_ls_R_factor_all 0.0643
_refine_ls_R_factor_gt 0.0404
_refine_ls_shift/su_max 0.000
_refine_ls_shift/su_mean 0.000
_refine_ls_structure_factor_coef Fsqd
_refine_ls_weighting_details 'calc w = 1/[\s^2^(Fo^2^)+(0.0874P)^2^+0.3048P] where P=(Fo^2^+2Fc^2^)/3'
_refine_ls_weighting_scheme calc
_refine_ls_wR_factor_gt 0.1162
_refine_ls_wR_factor_ref 0.1305
_reflns_number_gt 2003
_reflns_number_total 2902
_reflns_threshold_expression I>2\s(I)
_cod_data_source_file hk2106.cif
_cod_data_source_block I
_cod_database_code 2210292
_cod_database_fobs_code 2210292

loop_
_symmetry_equiv_pos_as_xyz
'x, y, z'
'-x+1/2, -y+1/2, z+1/2'
'-x, y, -z+1/2'
'x+1/2, -y+1/2, -z'
'-x, -y, -z'
'x-1/2, y-1/2, -z-1/2'
'x, -y, z-1/2'
'-x-1/2, y-1/2, z'

loop_
_atom_site_type_symbol
_atom_site_label
_atom_site_fract_x
_atom_site_fract_y
_atom_site_fract_z
_atom_site_U_iso_or_equiv
_atom_site_adp_type
_atom_site_calc_flag
_atom_site_refinement_flags
_atom_site_occupancy
Mn Mn1 0.5000 0.78378(6) 0.2500 0.03363(17) Uani d S 1
N N1 0.34181(13) 0.7985(2) 0.23799(7) 0.0294(4) Uani d . 1
N N2 0.51209(13) 1.1300(2) 0.04065(8) 0.0332(4) Uani d . 1
H H2B 0.4600 1.1041 0.0675 0.040 Uiso d R 1
H H2A 0.5406 1.2275 0.0533 0.040 Uiso d R 1
O O1 0.42991(12) 0.61671(19) 0.31635(7) 0.0435(4) Uani d . 1
O O2 0.28808(14) 0.5661(2) 0.36452(8) 0.0519(5) Uani d . 1
O O3 0.35595(12) 1.04607(19) 0.11112(7) 0.0413(4) Uani d . 1
O O4 0.47074(12) 0.95117(19) 0.17335(7) 0.0417(4) Uani d . 1
O O5 0.00940(14) 0.9460(2) 0.08147(11) 0.0610(6) Uani d . 1
H H5A -0.0141 0.9975 0.1167 0.073 Uiso d R 1
H H5B 0.0663 1.0064 0.0715 0.073 Uiso d R 1
O O6 0.17616(14) 1.1367(3) 0.05585(9) 0.0793(7) Uani d . 1
H H6A 0.2369 1.1043 0.0733 0.095 Uiso d R 1
H H6B 0.1977 1.1546 0.0157 0.095 Uiso d R 1
O O7 0.19740(13) 0.80028(19) 0.43455(7) 0.0473(4) Uani d . 1
H H7A 0.2243 0.7216 0.4087 0.057 Uiso d R 1
H H7B 0.1899 0.8899 0.4090 0.057 Uiso d R 1
C C1 0.33795(18) 0.6271(3) 0.32298(10) 0.0377(5) Uani d . 1
C C2 0.28219(16) 0.7209(2) 0.27593(10) 0.0319(5) Uani d . 1
C C3 0.18050(17) 0.7283(3) 0.27005(11) 0.0384(5) Uani d . 1
H H3 0.1385 0.6751 0.2977 0.046 Uiso calc R 1
C C4 0.14187(18) 0.8151(3) 0.22290(11) 0.0417(6) Uani d . 1
H H4 0.0724 0.8208 0.2174 0.050 Uiso calc R 1
C C5 0.20429(17) 0.8937(3) 0.18360(10) 0.0393(5) Uani d . 1
H H5 0.1784 0.9528 0.1508 0.047 Uiso calc R 1
C C6 0.30487(16) 0.8847(2) 0.19298(9) 0.0303(5) Uani d . 1
C C7 0.38326(16) 0.9668(2) 0.15584(9) 0.0329(5) Uani d . 1
C C8 0.46699(18) 1.1547(3) -0.01973(10) 0.0374(5) Uani d . 1
H H8A 0.5188 1.1848 -0.0490 0.045 Uiso calc R 1
H H8B 0.4183 1.2421 -0.0177 0.045 Uiso calc R 1
C C9 0.58337(16) 0.9960(3) 0.04024(11) 0.0381(5) Uani d . 1
H H9A 0.6106 0.9807 0.0812 0.046 Uiso calc R 1
H H9B 0.6388 1.0210 0.0128 0.046 Uiso calc R 1

loop_
_atom_site_aniso_label
_atom_site_aniso_U_11
_atom_site_aniso_U_22
_atom_site_aniso_U_33
_atom_site_aniso_U_12
_atom_site_aniso_U_13
_atom_site_aniso_U_23
Mn1 0.0273(3) 0.0402(3) 0.0334(3) 0.000 -0.00125(19) 0.000
N1 0.0303(10) 0.0305(9) 0.0275(9) -0.0008(7) 0.0021(7) 0.0003(7)
N2 0.0351(10) 0.0305(9) 0.0339(10) -0.0065(8) 0.0034(7) -0.0029(8)
O1 0.0394(10) 0.0479(10) 0.0431(9) 0.0008(7) -0.0011(7) 0.0122(8)
O2 0.0592(11) 0.0478(10) 0.0488(10) 0.0092(9) 0.0190(9) 0.0197(8)
O3 0.0397(9) 0.0508(10) 0.0335(8) 0.0036(8) 0.0030(7) 0.0128(7)
O4 0.0310(8) 0.0521(10) 0.0418(9) -0.0029(7) 0.0012(7) 0.0131(8)
O5 0.0584(12) 0.0507(11) 0.0738(13) -0.0105(9) 0.0143(10) -0.0217(10)
O6 0.0445(11) 0.130(2) 0.0633(13) 0.0084(12) 0.0049(10) 0.0358(13)
O7 0.0601(11) 0.0390(9) 0.0429(10) -0.0028(8) 0.0089(8) 0.0058(7)
C1 0.0458(14) 0.0316(12) 0.0359(12) 0.0019(10) 0.0037(10) 0.0019(9)
C2 0.0367(12) 0.0297(11) 0.0293(11) -0.0009(9) 0.0043(9) -0.0018(9)
C3 0.0357(13) 0.0422(13) 0.0372(12) -0.0066(10) 0.0084(10) -0.0010(10)
C4 0.0286(12) 0.0554(15) 0.0412(13) -0.0007(11) 0.0013(10) -0.0037(11)
C5 0.0350(12) 0.0493(13) 0.0336(12) 0.0027(10) -0.0032(9) 0.0025(10)
C6 0.0315(11) 0.0328(11) 0.0265(10) -0.0006(9) 0.0005(9) -0.0014(8)
C7 0.0337(12) 0.0350(12) 0.0299(11) 0.0003(9) 0.0028(9) 0.0000(9)
C8 0.0419(12) 0.0330(11) 0.0373(12) 0.0007(10) 0.0002(10) 0.0015(10)
C9 0.0337(12) 0.0422(13) 0.0383(12) -0.0011(10) -0.0012(9) -0.0026(10)

loop_
_atom_type_symbol
_atom_type_description
_atom_type_scat_dispersion_real
_atom_type_scat_dispersion_imag
_atom_type_scat_source
C C 0.0033 0.0016 'International Tables Vol C Tables 4.2.6.8 and 6.1.1.4'
H H 0.0000 0.0000 'International Tables Vol C Tables 4.2.6.8 and 6.1.1.4'
N N 0.0061 0.0033 'International Tables Vol C Tables 4.2.6.8 and 6.1.1.4'
O O 0.0106 0.0060 'International Tables Vol C Tables 4.2.6.8 and 6.1.1.4'
Mn Mn 0.3368 0.7283 'International Tables Vol C Tables 4.2.6.8 and 6.1.1.4'

loop_
_geom_angle_atom_site_label_1
_geom_angle_atom_site_label_2
_geom_angle_atom_site_label_3
_geom_angle_site_symmetry_1
_geom_angle_site_symmetry_3
_geom_angle
_geom_angle_publ_flag
N1 Mn1 N1 . 3_655 173.44(9) yes
N1 Mn1 O4 . 3_655 103.44(6) yes
N1 Mn1 O4 3_655 3_655 72.28(6) ?
N1 Mn1 O4 . . 72.28(6) yes
N1 Mn1 O4 3_655 . 103.44(6) ?
O4 Mn1 O4 3_655 . 102.24(9) yes
N1 Mn1 O1 . 3_655 111.94(6) yes
N1 Mn1 O1 3_655 3_655 72.43(6) ?
O4 Mn1 O1 3_655 3_655 144.61(6) ?
O4 Mn1 O1 . 3_655 88.30(6) yes
N1 Mn1 O1 . . 72.42(6) yes
N1 Mn1 O1 3_655 . 111.94(6) ?
O4 Mn1 O1 3_655 . 88.30(6) ?
O4 Mn1 O1 . . 144.61(6) yes
O1 Mn1 O1 3_655 . 102.52(9) yes
C6 N1 C2 . . 120.77(19) ?
C6 N1 Mn1 . . 119.71(14) ?
C2 N1 Mn1 . . 119.52(14) ?
C9 N2 C8 . . 111.55(18) ?
C9 N2 H2B . . 108.2 ?
C8 N2 H2B . . 107.1 ?
C9 N2 H2A . . 113.2 ?
C8 N2 H2A . . 108.3 ?
H2B N2 H2A . . 108.3 ?
C1 O1 Mn1 . . 116.87(14) ?
C7 O4 Mn1 . . 117.88(14) ?
H5A O5 H5B . . 102.6 ?
H6A O6 H6B . . 99.3 ?
H7A O7 H7B . . 103.5 ?
O2 C1 O1 . . 126.3(2) yes
O2 C1 C2 . . 116.9(2) yes
O1 C1 C2 . . 116.77(19) yes
N1 C2 C3 . . 121.3(2) ?
N1 C2 C1 . . 112.87(19) ?
C3 C2 C1 . . 125.8(2) ?
C4 C3 C2 . . 118.2(2) ?
C4 C3 H3 . . 120.9 ?
C2 C3 H3 . . 120.9 ?
C3 C4 C5 . . 120.0(2) ?
C3 C4 H4 . . 120.0 ?
C5 C4 H4 . . 120.0 ?
C6 C5 C4 . . 118.8(2) ?
C6 C5 H5 . . 120.6 ?
C4 C5 H5 . . 120.6 ?
N1 C6 C5 . . 120.9(2) ?
N1 C6 C7 . . 113.22(18) ?
C5 C6 C7 . . 125.86(19) ?
O3 C7 O4 . . 125.5(2) yes
O3 C7 C6 . . 117.95(19) yes
O4 C7 C6 . . 116.54(18) yes
N2 C8 C9 . 5_675 109.87(19) ?
N2 C8 H8A . . 109.7 ?
C9 C8 H8A 5_675 . 109.7 ?
N2 C8 H8B . . 109.7 ?
C9 C8 H8B 5_675 . 109.7 ?
H8A C8 H8B . . 108.2 ?
N2 C9 C8 . 5_675 110.25(18) ?
N2 C9 H9A . . 109.6 ?
C8 C9 H9A 5_675 . 109.6 ?
N2 C9 H9B . . 109.6 ?
C8 C9 H9B 5_675 . 109.6 ?
H9A C9 H9B . . 108.1 ?

loop_
_geom_bond_atom_site_label_1
_geom_bond_atom_site_label_2
_geom_bond_site_symmetry_2
_geom_bond_distance
_geom_bond_publ_flag
Mn1 N1 . 2.1640(19) yes
Mn1 N1 3_655 2.1640(19) ?
Mn1 O4 3_655 2.2458(16) ?
Mn1 O4 . 2.2458(16) yes
Mn1 O1 3_655 2.2484(16) ?
Mn1 O1 . 2.2484(16) yes
N1 C6 . 1.333(3) ?
N1 C2 . 1.338(3) ?
N2 C9 . 1.486(3) ?
N2 C8 . 1.489(3) ?
N2 H2B . 0.9500 ?
N2 H2A . 0.9500 ?
O1 C1 . 1.258(3) yes
O2 C1 . 1.254(3) yes
O3 C7 . 1.253(3) yes
O4 C7 . 1.255(3) yes
O5 H5A . 0.9501 ?
O5 H5B . 0.9500 ?
O6 H6A . 0.9500 ?
O6 H6B . 0.9499 ?
O7 H7A . 0.9499 ?
O7 H7B . 0.9500 ?
C1 C2 . 1.513(3) ?
C2 C3 . 1.386(3) ?
C3 C4 . 1.380(4) ?
C3 H3 . 0.9500 ?
C4 C5 . 1.384(3) ?
C4 H4 . 0.9500 ?
C5 C6 . 1.381(3) ?
C5 H5 . 0.9500 ?
C6 C7 . 1.512(3) ?
C8 C9 5_675 1.511(3) ?
C8 H8A . 0.9900 ?
C8 H8B . 0.9900 ?
C9 C8 5_675 1.511(3) ?
C9 H9A . 0.9900 ?
C9 H9B . 0.9900 ?

loop_
_geom_hbond_atom_site_label_D
_geom_hbond_atom_site_label_H
_geom_hbond_atom_site_label_A
_geom_hbond_site_symmetry_A
_geom_hbond_distance_DH
_geom_hbond_distance_HA
_geom_hbond_distance_DA
_geom_hbond_angle_DHA
_geom_hbond_publ_flag
N2 H2B O3 . 0.95 1.78 2.725(2) 173.8 yes
N2 H2A O5 8_665 0.95 2.06 2.826(3) 136.8 yes
N2 H2A O7 6_666 0.95 2.23 2.944(2) 131.4 yes
O5 H5A O1 6_566 0.95 1.95 2.895(3) 174.3 yes
O5 H5B O6 . 0.95 1.88 2.830(3) 176.0 yes
O6 H6A O3 . 0.95 1.88 2.833(3) 177.3 yes
O6 H6B O7 7_575 0.95 1.84 2.761(3) 161.8 yes
O7 H7A O2 . 0.95 1.85 2.797(2) 173.6 yes
O7 H7B O2 8_665 0.95 1.81 2.733(2) 164.0 yes

loop_
_geom_torsion_atom_site_label_1
_geom_torsion_atom_site_label_2
_geom_torsion_atom_site_label_3
_geom_torsion_atom_site_label_4
_geom_torsion_site_symmetry_1
_geom_torsion_site_symmetry_4
_geom_torsion
_geom_torsion_publ_flag
O4 Mn1 N1 C6 3_655 . 102.17(15) ?
O4 Mn1 N1 C6 . . 3.40(15) ?
O1 Mn1 N1 C6 3_655 . -77.27(16) ?
O1 Mn1 N1 C6 . . -174.01(16) ?
O4 Mn1 N1 C2 3_655 . -77.80(16) ?
O4 Mn1 N1 C2 . . -176.57(16) ?
O1 Mn1 N1 C2 3_655 . 102.77(16) ?
O1 Mn1 N1 C2 . . 6.02(15) ?
N1 Mn1 O1 C1 . . -11.07(16) ?
N1 Mn1 O1 C1 3_655 . 163.72(16) ?
O1 Mn1 O1 C1 3_655 . -120.40(18) yes
O4 Mn1 O1 C1 3_655 . 93.61(17) yes
O1 Mn1 O4 C7 3_655 . 108.16(16) yes
O4 Mn1 O4 C7 3_655 . -105.93(17) yes
O4 Mn1 O1 C1 . . -15.3(2) ?
N1 Mn1 O4 C7 . . -5.53(16) ?
N1 Mn1 O4 C7 3_655 . 179.64(15) ?
O1 Mn1 O4 C7 . . -1.3(2) ?
Mn1 O1 C1 O2 . . -166.47(19) ?
Mn1 O1 C1 C2 . . 14.1(3) ?
C6 N1 C2 C3 . . -0.5(3) ?
Mn1 N1 C2 C3 . . 179.50(16) ?
C6 N1 C2 C1 . . 178.69(18) ?
Mn1 N1 C2 C1 . . -1.3(2) ?
O2 C1 C2 N1 . . 171.8(2) ?
O1 C1 C2 N1 . . -8.7(3) ?
O2 C1 C2 C3 . . -9.0(3) ?
O1 C1 C2 C3 . . 170.4(2) ?
N1 C2 C3 C4 . . 1.6(3) ?
C1 C2 C3 C4 . . -177.5(2) ?
C2 C3 C4 C5 . . -1.0(4) ?
C3 C4 C5 C6 . . -0.7(4) ?
C2 N1 C6 C5 . . -1.3(3) ?
Mn1 N1 C6 C5 . . 178.78(16) ?
C2 N1 C6 C7 . . 178.59(18) ?
Mn1 N1 C6 C7 . . -1.4(2) ?
C4 C5 C6 N1 . . 1.8(3) ?
C4 C5 C6 C7 . . -178.0(2) ?
Mn1 O4 C7 O3 . . -174.50(16) ?
Mn1 O4 C7 C6 . . 6.7(2) ?
N1 C6 C7 O3 . . 177.47(18) ?
C5 C6 C7 O3 . . -2.7(3) ?
N1 C6 C7 O4 . . -3.6(3) ?
C5 C6 C7 O4 . . 176.2(2) ?
C9 N2 C8 C9 . 5_675 57.4(2) ?
C8 N2 C9 C8 . 5_675 -57.6(3) ?
